data_2235889
loop_
_publ_author_name
'Tinguiano, Daniel'
'Sy, Adama'
'Thiam, Ibrahima Elhadj'
'Gaye, Mohamed'
'Retailleau, Pascal'

_publ_section_title
;
 (<i>S</i>,<i>E</i>)-3-[(2-Hydroxybenzylidene)amino]-2-(2-hydroxyphenyl)-2,3-dihydroquinazolin-4(1<i>H</i>)-one
;
_journal_coeditor_code JJ2144
_journal_issue 8
_journal_name_full 'Acta Crystallographica Section E'
_journal_page_first o2374
_journal_page_last o2375
_journal_paper_doi 10.1107/S1600536812030012
_journal_volume 68
_journal_year 2012
_chemical_formula_iupac 'C21 H17 N3 O3'
_chemical_formula_moiety 'C21 H17 N3 O3'
_chemical_formula_sum 'C21 H17 N3 O3'
_chemical_formula_weight 359.38
_chemical_name_systematic
;
(<i>S</i>,<i>E</i>)-3-[(2-Hydroxybenzylidene)amino]-2-(2-hydroxyphenyl)-
2,3-dihydroquinazolin-4(1<i>H</i>)-one
;
_space_group_IT_number 20
_symmetry_cell_setting orthorhombic
_symmetry_space_group_name_Hall 'C 2c 2'
_symmetry_space_group_name_H-M 'C 2 2 21'
_atom_sites_solution_hydrogens difmap
_atom_sites_solution_primary direct
_atom_sites_solution_secondary difmap
_audit_creation_method SHELXL97
_cell_angle_alpha 90.00
_cell_angle_beta 90.00
_cell_angle_gamma 90.00
_cell_formula_units_Z 8
_cell_length_a 13.344(15)
_cell_length_b 10.693(14)
_cell_length_c 23.537(13)
_cell_measurement_reflns_used 7031
_cell_measurement_temperature 193(2)
_cell_measurement_theta_max 68.2
_cell_measurement_theta_min 1.9
_cell_volume 3358(6)
_computing_cell_refinement 'CrystalClear-SM Expert (Rigaku, 2009)'
_computing_data_collection 'CrystalClear-SM Expert (Rigaku, 2009)'
_computing_data_reduction 'CrystalClear-SM Expert (Rigaku, 2009)'
_computing_molecular_graphics
;
PLATON (Spek, 2009) and Mercury (Macrae <i>et al.</i>, 2008)
;
_computing_publication_material
;
publCIF (Westrip, 2010) and PLATON (Spek, 2009)
;
_computing_structure_refinement
;
SHELXL97 (Sheldrick, 2008) interfaced by CRYSTALBUILDER (Welter,
2006)
;
_computing_structure_solution 'SHELXS97 (Sheldrick, 2008)'
_diffrn_ambient_temperature 193(2)
_diffrn_measured_fraction_theta_full 0.975
_diffrn_measured_fraction_theta_max 0.975
_diffrn_measurement_device_type 'Rigaku RAPID II R-AXIS conversion'
_diffrn_measurement_method 'profile data from \w scans'
_diffrn_radiation_monochromator graphite
_diffrn_radiation_source 'fine-focus rotating anode'
_diffrn_radiation_type CuK\a
_diffrn_radiation_wavelength 1.54187
_diffrn_reflns_av_R_equivalents 0.0391
_diffrn_reflns_av_sigmaI/netI 0.0258
_diffrn_reflns_limit_h_max 16
_diffrn_reflns_limit_h_min -16
_diffrn_reflns_limit_k_max 11
_diffrn_reflns_limit_k_min -12
_diffrn_reflns_limit_l_max 27
_diffrn_reflns_limit_l_min -28
_diffrn_reflns_number 15117
_diffrn_reflns_theta_full 68.18
_diffrn_reflns_theta_max 68.18
_diffrn_reflns_theta_min 3.76
_exptl_absorpt_coefficient_mu 0.793
_exptl_absorpt_correction_T_max 0.889
_exptl_absorpt_correction_T_min 0.720
_exptl_absorpt_correction_type multi-scan
_exptl_absorpt_process_details '(ABSCOR; Higashi, 1995)'
_exptl_crystal_colour colourless
_exptl_crystal_density_diffrn 1.422
_exptl_crystal_density_method 'not measured'
_exptl_crystal_description block
_exptl_crystal_F_000 1504
_exptl_crystal_size_max 0.41
_exptl_crystal_size_mid 0.34
_exptl_crystal_size_min 0.16
_refine_diff_density_max 0.176
_refine_diff_density_min -0.207
_refine_ls_abs_structure_details 'Flack (1983), with 1258 Friedel pairs'
_refine_ls_abs_structure_Flack 0.0(2)
_refine_ls_extinction_coef 0.00069(11)
_refine_ls_extinction_expression Fc^*^=kFc[1+0.001xFc^2^\l^3^/sin(2\q)]^-1/4^
_refine_ls_extinction_method 'SHELXL97 (Sheldrick, 2008)'
_refine_ls_goodness_of_fit_ref 1.069
_refine_ls_hydrogen_treatment mixed
_refine_ls_matrix_type full
_refine_ls_number_parameters 250
_refine_ls_number_reflns 2947
_refine_ls_number_restraints 0
_refine_ls_restrained_S_all 1.069
_refine_ls_R_factor_all 0.0382
_refine_ls_R_factor_gt 0.0353
_refine_ls_shift/su_max 0.000
_refine_ls_shift/su_mean 0.000
_refine_ls_structure_factor_coef Fsqd
_refine_ls_weighting_details 'calc w = 1/[\s^2^(Fo^2^)+(0.0560P)^2^+1.1889P] where P=(Fo^2^+2Fc^2^)/3'
_refine_ls_weighting_scheme calc
_refine_ls_wR_factor_gt 0.0944
_refine_ls_wR_factor_ref 0.0983
_reflns_number_gt 2758
_reflns_number_total 2947
_reflns_threshold_expression I>2\s(I)
_cod_data_source_file jj2144.cif
_cod_data_source_block I
_cod_database_code 2235889
_cod_database_fobs_code 2235889

loop_
_symmetry_equiv_pos_as_xyz
'x, y, z'
'-x, -y, z+1/2'
'x, -y, -z'
'-x, y, -z+1/2'
'x+1/2, y+1/2, z'
'-x+1/2, -y+1/2, z+1/2'
'x+1/2, -y+1/2, -z'
'-x+1/2, y+1/2, -z+1/2'

loop_
_atom_site_type_symbol
_atom_site_label
_atom_site_fract_x
_atom_site_fract_y
_atom_site_fract_z
_atom_site_U_iso_or_equiv
_atom_site_adp_type
_atom_site_calc_flag
_atom_site_refinement_flags
_atom_site_occupancy
_atom_site_symmetry_multiplicity
O O1 0.49079(10) 0.40376(14) 0.35557(7) 0.0471(4) Uani d . 1 1
O O2 0.15925(9) 0.01452(15) 0.36712(6) 0.0432(4) Uani d . 1 1
H H2O 0.1100 -0.0300 0.3621 0.052 Uiso calc R 1 1
O O3 0.3763(2) 0.6657(2) 0.43629(9) 0.0793(7) Uani d . 1 1
H H3O 0.3861 0.5928 0.4270 0.119 Uiso calc R 1 1
N N1 0.34660(10) 0.08134(15) 0.39518(6) 0.0305(3) Uani d . 1 1
H H1N 0.3110(16) 0.005(2) 0.3973(9) 0.037 Uiso d . 1 1
N N2 0.35606(10) 0.31007(15) 0.38330(7) 0.0320(4) Uani d . 1 1
N N3 0.32933(12) 0.43142(16) 0.40226(7) 0.0372(4) Uani d . 1 1
C C1 0.29276(12) 0.19782(16) 0.38113(8) 0.0288(4) Uani d . 1 1
H H1 0.2401 0.2085 0.4098 0.035 Uiso calc R 1 1
C C2 0.42664(12) 0.06210(18) 0.36295(8) 0.0314(4) Uani d . 1 1
C C3 0.46168(13) -0.06173(19) 0.35216(9) 0.0382(5) Uani d . 1 1
H H3 0.4282 -0.1310 0.3667 0.046 Uiso calc R 1 1
C C4 0.54310(14) -0.0748(2) 0.32088(9) 0.0458(5) Uani d . 1 1
H H4 0.5682 -0.1535 0.3120 0.055 Uiso calc R 1 1
C C5 0.59031(15) 0.0343(2) 0.30160(10) 0.0480(6) Uani d . 1 1
H H5 0.6475 0.0251 0.2794 0.058 Uiso calc R 1 1
C C6 0.55737(14) 0.1572(2) 0.31343(9) 0.0415(5) Uani d . 1 1
H H6 0.5928 0.2260 0.2999 0.050 Uiso calc R 1 1
C C7 0.47477(13) 0.17286(19) 0.34431(8) 0.0345(4) Uani d . 1 1
C C8 0.44402(13) 0.30414(18) 0.36033(8) 0.0341(4) Uani d . 1 1
C C9 0.24182(11) 0.18717(17) 0.32475(8) 0.0281(4) Uani d . 1 1
C C10 0.25851(13) 0.26696(18) 0.27833(8) 0.0326(4) Uani d . 1 1
H H10 0.3038 0.3326 0.2821 0.039 Uiso calc R 1 1
C C11 0.21035(14) 0.2508(2) 0.22803(8) 0.0385(5) Uani d . 1 1
H H11 0.2223 0.3039 0.1975 0.046 Uiso calc R 1 1
C C12 0.14367(14) 0.1541(2) 0.22371(9) 0.0405(5) Uani d . 1 1
H H12 0.1100 0.1411 0.1896 0.049 Uiso calc R 1 1
C C13 0.12505(13) 0.0739(2) 0.26992(8) 0.0355(4) Uani d . 1 1
H H13 0.0793 0.0089 0.2660 0.043 Uiso calc R 1 1
C C14 0.17329(12) 0.09045(18) 0.32014(8) 0.0313(4) Uani d . 1 1
C C15 0.24436(16) 0.45674(19) 0.41379(8) 0.0398(5) Uani d . 1 1
H H15 0.1938 0.3979 0.4086 0.048 Uiso calc R 1 1
C C16 0.2200(2) 0.5842(2) 0.43671(9) 0.0511(6) Uani d . 1 1
C C17 0.1267(2) 0.6088(3) 0.44981(11) 0.0760(10) Uani d . 1 1
H H17 0.0772 0.5493 0.4430 0.091 Uiso calc R 1 1
C C18 0.1004(4) 0.7261(5) 0.47435(13) 0.1121(18) Uani d . 1 1
H H18 0.0330 0.7395 0.4825 0.135 Uiso calc R 1 1
C C19 0.1639(5) 0.8182(4) 0.48665(14) 0.119(2) Uani d . 1 1
H H19 0.1430 0.8919 0.5040 0.143 Uiso calc R 1 1
C C20 0.2560(4) 0.7988(3) 0.47299(11) 0.0920(13) Uani d . 1 1
H H20 0.3041 0.8603 0.4791 0.110 Uiso calc R 1 1
C C21 0.2836(3) 0.6810(3) 0.44825(10) 0.0665(8) Uani d . 1 1

loop_
_atom_site_aniso_label
_atom_site_aniso_U_11
_atom_site_aniso_U_22
_atom_site_aniso_U_33
_atom_site_aniso_U_12
_atom_site_aniso_U_13
_atom_site_aniso_U_23
O1 0.0269(6) 0.0451(8) 0.0693(10) -0.0139(6) -0.0023(6) 0.0087(8)
O2 0.0262(7) 0.0524(9) 0.0510(8) -0.0173(6) -0.0047(6) 0.0142(7)
O3 0.1221(19) 0.0582(12) 0.0577(12) -0.0448(12) 0.0036(12) -0.0071(10)
N1 0.0215(7) 0.0338(9) 0.0362(8) -0.0038(6) -0.0006(6) 0.0028(7)
N2 0.0227(7) 0.0335(9) 0.0399(8) -0.0067(6) -0.0011(6) -0.0027(7)
N3 0.0384(9) 0.0357(9) 0.0374(8) -0.0059(7) -0.0025(7) -0.0016(7)
C1 0.0215(7) 0.0305(10) 0.0344(9) -0.0040(7) 0.0027(7) 0.0000(8)
C2 0.0199(8) 0.0429(11) 0.0314(9) -0.0012(7) -0.0019(7) 0.0001(8)
C3 0.0260(9) 0.0424(11) 0.0461(11) -0.0003(8) -0.0039(8) 0.0030(10)
C4 0.0293(9) 0.0570(14) 0.0513(12) 0.0113(9) -0.0021(8) -0.0075(11)
C5 0.0242(9) 0.0714(16) 0.0483(12) 0.0063(9) 0.0037(8) 0.0000(12)
C6 0.0205(9) 0.0598(13) 0.0443(12) -0.0021(8) 0.0015(8) 0.0080(10)
C7 0.0223(8) 0.0452(11) 0.0360(10) -0.0027(8) -0.0042(7) 0.0052(9)
C8 0.0239(8) 0.0406(11) 0.0378(10) -0.0070(8) -0.0051(7) 0.0051(9)
C9 0.0164(7) 0.0310(9) 0.0370(9) 0.0018(6) 0.0015(7) -0.0023(8)
C10 0.0217(8) 0.0348(10) 0.0413(10) 0.0003(7) 0.0035(7) 0.0021(8)
C11 0.0283(8) 0.0512(12) 0.0360(10) 0.0040(9) 0.0030(8) 0.0087(9)
C12 0.0287(9) 0.0524(13) 0.0405(10) 0.0083(9) -0.0070(8) -0.0051(9)
C13 0.0229(8) 0.0360(10) 0.0477(11) 0.0001(7) -0.0068(8) -0.0056(9)
C14 0.0212(8) 0.0309(10) 0.0416(10) -0.0005(7) 0.0009(7) 0.0006(8)
C15 0.0427(11) 0.0393(11) 0.0376(10) 0.0027(9) -0.0060(9) -0.0039(8)
C16 0.0797(16) 0.0419(13) 0.0317(10) 0.0166(12) -0.0107(10) -0.0029(9)
C17 0.088(2) 0.093(2) 0.0472(14) 0.0530(18) -0.0220(14) -0.0189(14)
C18 0.158(4) 0.125(3) 0.0533(17) 0.105(3) -0.035(2) -0.033(2)
C19 0.239(6) 0.072(3) 0.0467(18) 0.086(3) -0.030(3) -0.0183(17)
C20 0.198(4) 0.0386(17) 0.0398(14) 0.003(2) -0.017(2) -0.0004(12)
C21 0.120(3) 0.0441(15) 0.0353(12) -0.0033(16) -0.0030(14) 0.0052(10)

loop_
_atom_type_symbol
_atom_type_description
_atom_type_scat_dispersion_real
_atom_type_scat_dispersion_imag
_atom_type_scat_source
C C 0.0033 0.0016 'International Tables Vol C Tables 4.2.6.8 and 6.1.1.4'
H H 0.0000 0.0000 'International Tables Vol C Tables 4.2.6.8 and 6.1.1.4'
N N 0.0061 0.0033 'International Tables Vol C Tables 4.2.6.8 and 6.1.1.4'
O O 0.0106 0.0060 'International Tables Vol C Tables 4.2.6.8 and 6.1.1.4'

loop_
_geom_angle_atom_site_label_1
_geom_angle_atom_site_label_2
_geom_angle_atom_site_label_3
_geom_angle
C14 O2 H2O 109.5
C21 O3 H3O 109.5
C2 N1 C1 113.27(15)
C2 N1 H1N 107.5(13)
C1 N1 H1N 119.7(12)
C8 N2 N3 113.87(15)
C8 N2 C1 117.86(16)
N3 N2 C1 127.89(15)
C15 N3 N2 121.12(17)
N2 C1 N1 113.71(16)
N2 C1 C9 110.76(15)
N1 C1 C9 110.85(14)
N2 C1 H1 107.1
N1 C1 H1 107.1
C9 C1 H1 107.1
N1 C2 C7 114.36(18)
N1 C2 C3 120.64(17)
C7 C2 C3 124.88(17)
C4 C3 C2 117.8(2)
C4 C3 H3 121.1
C2 C3 H3 121.1
C3 C4 C5 117.6(2)
C3 C4 H4 121.2
C5 C4 H4 121.2
C4 C5 C6 124.8(2)
C4 C5 H5 117.6
C6 C5 H5 117.6
C7 C6 C5 118.8(2)
C7 C6 H6 120.6
C5 C6 H6 120.6
C6 C7 C2 116.1(2)
C6 C7 C8 118.56(18)
C2 C7 C8 125.20(17)
O1 C8 N2 116.90(19)
O1 C8 C7 129.74(18)
N2 C8 C7 113.35(16)
C14 C9 C10 119.84(17)
C14 C9 C1 115.25(16)
C10 C9 C1 124.91(16)
C11 C10 C9 121.75(18)
C11 C10 H10 119.1
C9 C10 H10 119.1
C10 C11 C12 117.93(19)
C10 C11 H11 121.0
C12 C11 H11 121.0
C11 C12 C13 121.21(18)
C11 C12 H12 119.4
C13 C12 H12 119.4
C14 C13 C12 120.64(18)
C14 C13 H13 119.7
C12 C13 H13 119.7
C13 C14 O2 123.69(17)
C13 C14 C9 118.61(18)
O2 C14 C9 117.69(16)
N3 C15 C16 119.5(2)
N3 C15 H15 120.3
C16 C15 H15 120.3
C17 C16 C21 113.1(3)
C17 C16 C15 118.2(3)
C21 C16 C15 128.7(3)
C16 C17 C18 120.4(4)
C16 C17 H17 119.8
C18 C17 H17 119.8
C19 C18 C17 125.6(4)
C19 C18 H18 117.2
C17 C18 H18 117.2
C20 C19 C18 115.8(3)
C20 C19 H19 122.1
C18 C19 H19 122.1
C19 C20 C21 119.1(4)
C19 C20 H20 120.4
C21 C20 H20 120.4
O3 C21 C16 117.4(3)
O3 C21 C20 116.6(3)
C16 C21 C20 125.9(4)

loop_
_geom_bond_atom_site_label_1
_geom_bond_atom_site_label_2
_geom_bond_distance
O1 C8 1.240(3)
O2 C14 1.385(2)
O2 H2O 0.8200
O3 C21 1.280(4)
O3 H3O 0.8200
N1 C2 1.326(3)
N1 C1 1.475(3)
N1 H1N 0.95(2)
N2 C8 1.294(3)
N2 N3 1.418(3)
N2 C1 1.469(3)
N3 C15 1.197(3)
C1 C9 1.495(3)
C1 H1 0.9800
C2 C7 1.417(3)
C2 C3 1.427(3)
C3 C4 1.320(3)
C3 H3 0.9300
C4 C5 1.401(4)
C4 H4 0.9300
C5 C6 1.414(4)
C5 H5 0.9300
C6 C7 1.331(3)
C6 H6 0.9300
C7 C8 1.510(3)
C9 C14 1.385(3)
C9 C10 1.404(3)
C10 C11 1.358(3)
C10 H10 0.9300
C11 C12 1.368(3)
C11 H11 0.9300
C12 C13 1.407(3)
C12 H12 0.9300
C13 C14 1.358(3)
C13 H13 0.9300
C15 C16 1.501(3)
C15 H15 0.9300
C16 C17 1.310(4)
C16 C21 1.365(4)
C17 C18 1.425(5)
C17 H17 0.9300
C18 C19 1.331(7)
C18 H18 0.9300
C19 C20 1.288(6)
C19 H19 0.9300
C20 C21 1.436(5)
C20 H20 0.9300

loop_
_geom_hbond_atom_site_label_D
_geom_hbond_atom_site_label_H
_geom_hbond_atom_site_label_A
_geom_hbond_site_symmetry_A
_geom_hbond_distance_DH
_geom_hbond_distance_HA
_geom_hbond_distance_DA
_geom_hbond_angle_DHA
O3 H3O N3 . 0.84 1.95 2.704(4) 147.9
O2 H2O O1 5_445 0.84 1.73 2.555(3) 168.0
C4 H4 Cg3 5_545 0.93 2.64 3.546(5) 160
C5 H5 Cg3 4_655 0.93 2.91 3.705(5) 141

loop_
_geom_torsion_atom_site_label_1
_geom_torsion_atom_site_label_2
_geom_torsion_atom_site_label_3
_geom_torsion_atom_site_label_4
_geom_torsion
C8 N2 N3 C15 164.97(18)
C1 N2 N3 C15 -7.7(3)
C8 N2 C1 N1 44.5(2)
N3 N2 C1 N1 -143.08(16)
C8 N2 C1 C9 -81.11(19)
N3 N2 C1 C9 91.3(2)
C2 N1 C1 N2 -55.6(2)
C2 N1 C1 C9 69.98(19)
C1 N1 C2 C7 31.0(2)
C1 N1 C2 C3 -152.58(17)
N1 C2 C3 C4 -178.41(17)
C7 C2 C3 C4 -2.4(3)
C2 C3 C4 C5 1.3(3)
C3 C4 C5 C6 0.3(3)
C4 C5 C6 C7 -1.1(3)
C5 C6 C7 C2 0.1(3)
C5 C6 C7 C8 175.72(17)
N1 C2 C7 C6 177.84(17)
C3 C2 C7 C6 1.6(3)
N1 C2 C7 C8 2.6(3)
C3 C2 C7 C8 -173.65(18)
N3 N2 C8 O1 -3.1(2)
C1 N2 C8 O1 170.36(16)
N3 N2 C8 C7 175.68(14)
C1 N2 C8 C7 -10.8(2)
C6 C7 C8 O1 -10.5(3)
C2 C7 C8 O1 164.6(2)
C6 C7 C8 N2 170.89(17)
C2 C7 C8 N2 -14.0(3)
N2 C1 C9 C14 -174.44(14)
N1 C1 C9 C14 58.4(2)
N2 C1 C9 C10 5.2(2)
N1 C1 C9 C10 -122.02(19)
C14 C9 C10 C11 -1.2(3)
C1 C9 C10 C11 179.20(17)
C9 C10 C11 C12 0.4(3)
C10 C11 C12 C13 0.3(3)
C11 C12 C13 C14 -0.2(3)
C12 C13 C14 O2 -179.43(16)
C12 C13 C14 C9 -0.6(3)
C10 C9 C14 C13 1.3(3)
C1 C9 C14 C13 -179.12(16)
C10 C9 C14 O2 -179.83(16)
C1 C9 C14 O2 -0.2(2)
N2 N3 C15 C16 176.71(16)
N3 C15 C16 C17 -179.0(2)
N3 C15 C16 C21 -1.5(3)
C21 C16 C17 C18 -1.0(4)
C15 C16 C17 C18 176.9(2)
C16 C17 C18 C19 -0.7(5)
C17 C18 C19 C20 2.5(5)
C18 C19 C20 C21 -2.3(5)
C17 C16 C21 O3 -179.4(2)
C15 C16 C21 O3 3.1(4)
C17 C16 C21 C20 1.0(4)
C15 C16 C21 C20 -176.6(2)
C19 C20 C21 O3 -178.9(3)
C19 C20 C21 C16 0.7(4)

loop_
_cod_related_entry_id
_cod_related_entry_database
_cod_related_entry_code
1 ChemSpider 30657981
